data_7104568
loop_
_publ_author_name
'Jiang, Hua-Wei'
'Chen, Qing-Yun'
'Xiao, Ji-Chang'
'Gu, Yu-Cheng'

_publ_section_title
;
 The oxidation of Ni(II) N-confused porphyrins (NCPs) with azo radical
 initiators and an unexpected intramolecular nucleophilic substitution
 reaction via a proposed Ni(III) NCP intermediate.
;
_journal_issue 25
_journal_name_full 'Chemical communications (Cambridge, England)'
_journal_page_first 3732
_journal_page_last 3734
_journal_paper_doi 10.1039/b904615a
_journal_volume 34
_journal_year 2009
_chemical_formula_sum 'C47 H34 Cl2 N4 O2'
_chemical_formula_weight 757.68
_chemical_name_systematic
;
?
;
_space_group_IT_number 14
_symmetry_cell_setting monoclinic
_symmetry_space_group_name_Hall '-P 2ybc'
_symmetry_space_group_name_H-M 'P 1 21/c 1'
_atom_sites_solution_hydrogens geom
_atom_sites_solution_primary direct
_atom_sites_solution_secondary difmap
_audit_creation_method SHELXL-97
_cell_angle_alpha 90.00
_cell_angle_beta 104.487(2)
_cell_angle_gamma 90.00
_cell_formula_units_Z 4
_cell_length_a 11.6814(10)
_cell_length_b 17.6688(15)
_cell_length_c 19.2955(17)
_cell_measurement_reflns_used 3793
_cell_measurement_temperature 293(2)
_cell_measurement_theta_max 44.839
_cell_measurement_theta_min 4.371
_cell_volume 3855.9(6)
_computing_cell_refinement 'Bruker SMART'
_computing_data_collection 'Bruker SMART'
_computing_data_reduction 'Bruker SHELXTL'
_computing_molecular_graphics 'Bruker SHELXTL'
_computing_publication_material 'Bruker SHELXTL'
_computing_structure_refinement 'SHELXL-97 (Sheldrick, 1997)'
_computing_structure_solution 'SHELXS-97 (Sheldrick, 1990)'
_diffrn_ambient_temperature 293(2)
_diffrn_measured_fraction_theta_full 0.997
_diffrn_measured_fraction_theta_max 0.997
_diffrn_measurement_device_type 'CCD area detector'
_diffrn_measurement_method 'phi and omega scans'
_diffrn_radiation_monochromator graphite
_diffrn_radiation_source 'fine-focus sealed tube'
_diffrn_radiation_type MoK\a
_diffrn_radiation_wavelength 0.71073
_diffrn_reflns_av_R_equivalents 0.0692
_diffrn_reflns_av_sigmaI/netI 0.0726
_diffrn_reflns_limit_h_max 13
_diffrn_reflns_limit_h_min -14
_diffrn_reflns_limit_k_max 16
_diffrn_reflns_limit_k_min -21
_diffrn_reflns_limit_l_max 23
_diffrn_reflns_limit_l_min -23
_diffrn_reflns_number 20843
_diffrn_reflns_theta_full 26.00
_diffrn_reflns_theta_max 26.00
_diffrn_reflns_theta_min 1.59
_exptl_absorpt_coefficient_mu 0.214
_exptl_absorpt_correction_T_max 1.00000
_exptl_absorpt_correction_T_min 0.79115
_exptl_absorpt_correction_type empirical
_exptl_absorpt_process_details sadabs
_exptl_crystal_colour black
_exptl_crystal_density_diffrn 1.305
_exptl_crystal_density_method 'not measured'
_exptl_crystal_description prismatic
_exptl_crystal_F_000 1576
_exptl_crystal_size_max 0.462
_exptl_crystal_size_mid 0.347
_exptl_crystal_size_min 0.311
_refine_diff_density_max 0.344
_refine_diff_density_min -0.616
_refine_diff_density_rms 0.059
_refine_ls_extinction_method none
_refine_ls_goodness_of_fit_ref 0.996
_refine_ls_hydrogen_treatment mixed
_refine_ls_matrix_type full
_refine_ls_number_parameters 505
_refine_ls_number_reflns 7564
_refine_ls_number_restraints 2
_refine_ls_restrained_S_all 0.996
_refine_ls_R_factor_all 0.1225
_refine_ls_R_factor_gt 0.0740
_refine_ls_shift/su_max 0.000
_refine_ls_shift/su_mean 0.000
_refine_ls_structure_factor_coef Fsqd
_refine_ls_weighting_details 'calc w=1/[\s^2^(Fo^2^)+(0.1293P)^2^+0.0000P] where P=(Fo^2^+2Fc^2^)/3'
_refine_ls_weighting_scheme calc
_refine_ls_wR_factor_gt 0.2085
_refine_ls_wR_factor_ref 0.2336
_reflns_number_gt 4305
_reflns_number_total 7564
_reflns_threshold_expression >2sigma(I)
_cod_data_source_file b904615a.txt
_cod_data_source_block cd28496
_cod_depositor_comments
;
The following automatic conversions were performed:
'_symmetry_cell_setting' value 'Monoclinic' changed to 'monoclinic'
according to '/home/saulius/struct/CIF-dictionaries/cif_core.dic'
dictionary named 'cif_core.dic' version 2.4.1 from 2010-06-29.

Automatic conversion script
Id: cif_fix_enum 1527 2010-12-29 10:47:43Z saulius 
;
_cod_original_sg_symbol_H-M P2(1)/c
_cod_database_code 7104568

loop_
_symmetry_equiv_pos_as_xyz
'x, y, z'
'-x, y+1/2, -z+1/2'
'-x, -y, -z'
'x, -y-1/2, z-1/2'

loop_
_atom_site_label
_atom_site_type_symbol
_atom_site_fract_x
_atom_site_fract_y
_atom_site_fract_z
_atom_site_U_iso_or_equiv
_atom_site_adp_type
_atom_site_occupancy
_atom_site_symmetry_multiplicity
_atom_site_calc_flag
_atom_site_refinement_flags
_atom_site_disorder_assembly
_atom_site_disorder_group
Cl1 Cl 0.40724(18) 0.95365(15) 0.3128(2) 0.2053(17) Uani 1 1 d . . .
Cl2 Cl 0.19145(16) 0.89207(10) 0.33192(9) 0.1311(6) Uani 1 1 d . . .
N2 N 0.2015(3) 0.02702(16) 0.13423(15) 0.0622(8) Uani 1 1 d . . .
N22 N 0.3196(2) 0.12652(15) -0.07432(14) 0.0435(7) Uani 1 1 d D . .
N23 N 0.3069(2) 0.28520(13) -0.03341(13) 0.0418(6) Uani 1 1 d . . .
N24 N 0.1897(3) 0.25659(15) 0.08560(14) 0.0446(7) Uani 1 1 d D . .
O1 O 0.0172(2) 0.18947(14) -0.02196(12) 0.0630(7) Uani 1 1 d . . .
O2 O 0.0688(2) 0.10513(12) -0.09397(12) 0.0591(7) Uani 1 1 d . . .
C1 C 0.1512(3) 0.09403(17) 0.10056(17) 0.0463(8) Uani 1 1 d . . .
C3 C 0.2419(3) -0.01120(18) 0.08804(17) 0.0519(9) Uani 1 1 d . . .
H3 H 0.2801 -0.0576 0.0979 0.062 Uiso 1 1 calc R . .
C4 C 0.2211(3) 0.02631(17) 0.01980(16) 0.0452(8) Uani 1 1 d . . .
C5 C 0.2736(3) 0.00063(17) -0.03479(15) 0.0416(7) Uani 1 1 d . . .
C6 C 0.3104(3) 0.04953(17) -0.08162(16) 0.0438(8) Uani 1 1 d . . .
C7 C 0.3541(3) 0.03263(19) -0.14219(17) 0.0528(9) Uani 1 1 d . . .
H7 H 0.3579 -0.0154 -0.1613 0.063 Uiso 1 1 calc R . .
C8 C 0.3894(3) 0.09801(19) -0.16779(18) 0.0565(9) Uani 1 1 d . . .
H8 H 0.4211 0.1023 -0.2073 0.068 Uiso 1 1 calc R . .
C9 C 0.3697(3) 0.15820(17) -0.12407(15) 0.0440(8) Uani 1 1 d . . .
C10 C 0.3994(3) 0.23497(17) -0.12687(15) 0.0430(8) Uani 1 1 d . . .
C11 C 0.3742(3) 0.29219(17) -0.08240(16) 0.0425(8) Uani 1 1 d . . .
C12 C 0.4161(3) 0.36847(18) -0.08336(18) 0.0510(9) Uani 1 1 d . . .
H12 H 0.4644 0.3868 -0.1112 0.061 Uiso 1 1 calc R . .
C13 C 0.3726(3) 0.40820(18) -0.03673(18) 0.0527(9) Uani 1 1 d . . .
H13 H 0.3846 0.4594 -0.0261 0.063 Uiso 1 1 calc R . .
C14 C 0.3030(3) 0.35593(17) -0.00585(16) 0.0428(8) Uani 1 1 d . . .
C15 C 0.2417(3) 0.38012(17) 0.04463(16) 0.0426(8) Uani 1 1 d . . .
C16 C 0.1854(3) 0.33278(16) 0.08410(16) 0.0420(7) Uani 1 1 d . . .
C17 C 0.1120(3) 0.35373(19) 0.13010(18) 0.0522(9) Uani 1 1 d . . .
H17 H 0.0926 0.4029 0.1399 0.063 Uiso 1 1 calc R . .
C18 C 0.0757(3) 0.29057(18) 0.15676(17) 0.0510(9) Uani 1 1 d . . .
H18 H 0.0270 0.2887 0.1882 0.061 Uiso 1 1 calc R . .
C19 C 0.1240(3) 0.22669(17) 0.12892(16) 0.0434(8) Uani 1 1 d . . .
C20 C 0.1131(3) 0.14972(17) 0.14183(16) 0.0431(8) Uani 1 1 d . . .
C21 C 0.1591(3) 0.09394(17) 0.02793(16) 0.0436(8) Uani 1 1 d . . .
C25 C 0.0758(3) 0.13580(17) -0.02992(17) 0.0426(8) Uani 1 1 d . . .
C26 C -0.0107(4) 0.1417(2) -0.1534(2) 0.0844(14) Uani 1 1 d . . .
H26A H -0.0887 0.1426 -0.1458 0.127 Uiso 1 1 calc R . .
H26B H -0.0119 0.1143 -0.1966 0.127 Uiso 1 1 calc R . .
H26C H 0.0156 0.1926 -0.1577 0.127 Uiso 1 1 calc R . .
C27 C 0.0679(3) 0.12545(17) 0.20385(16) 0.0424(8) Uani 1 1 d . . .
C28 C 0.1021(3) 0.16120(19) 0.27039(17) 0.0513(9) Uani 1 1 d . . .
H28 H 0.1537 0.2021 0.2767 0.062 Uiso 1 1 calc R . .
C29 C 0.0591(3) 0.1357(2) 0.32740(19) 0.0603(10) Uani 1 1 d . . .
H29 H 0.0832 0.1594 0.3717 0.072 Uiso 1 1 calc R . .
C30 C -0.0180(4) 0.0764(2) 0.3190(2) 0.0633(10) Uani 1 1 d . . .
H30 H -0.0470 0.0601 0.3571 0.076 Uiso 1 1 calc R . .
C31 C -0.0524(3) 0.0408(2) 0.2532(2) 0.0633(10) Uani 1 1 d . . .
H31 H -0.1046 0.0002 0.2471 0.076 Uiso 1 1 calc R . .
C32 C -0.0097(3) 0.06540(19) 0.19684(18) 0.0526(9) Uani 1 1 d . . .
H32 H -0.0337 0.0409 0.1529 0.063 Uiso 1 1 calc R . .
C33 C 0.2964(3) -0.08210(17) -0.03794(15) 0.0445(8) Uani 1 1 d . . .
C34 C 0.2077(3) -0.13309(18) -0.03524(18) 0.0519(9) Uani 1 1 d . . .
H34 H 0.1339 -0.1152 -0.0328 0.062 Uiso 1 1 calc R . .
C35 C 0.2272(4) -0.2103(2) -0.03605(19) 0.0638(11) Uani 1 1 d . . .
H35 H 0.1668 -0.2440 -0.0343 0.077 Uiso 1 1 calc R . .
C36 C 0.3347(4) -0.2367(2) -0.03939(18) 0.0622(11) Uani 1 1 d . . .
H36 H 0.3483 -0.2885 -0.0398 0.075 Uiso 1 1 calc R . .
C37 C 0.4238(4) -0.1864(2) -0.04212(17) 0.0558(10) Uani 1 1 d . . .
H37 H 0.4971 -0.2049 -0.0449 0.067 Uiso 1 1 calc R . .
C38 C 0.4068(3) -0.11028(19) -0.04083(16) 0.0491(8) Uani 1 1 d . . .
H38 H 0.4683 -0.0772 -0.0419 0.059 Uiso 1 1 calc R . .
C39 C 0.4708(3) 0.25401(18) -0.17914(16) 0.0461(8) Uani 1 1 d . . .
C40 C 0.5821(3) 0.2243(2) -0.17127(19) 0.0568(9) Uani 1 1 d . . .
H40 H 0.6134 0.1925 -0.1328 0.068 Uiso 1 1 calc R . .
C41 C 0.6475(4) 0.2405(2) -0.2188(2) 0.0682(11) Uani 1 1 d . . .
H41 H 0.7229 0.2201 -0.2119 0.082 Uiso 1 1 calc R . .
C42 C 0.6036(4) 0.2862(3) -0.2762(2) 0.0767(13) Uani 1 1 d . . .
H42 H 0.6476 0.2956 -0.3094 0.092 Uiso 1 1 calc R . .
C43 C 0.4947(5) 0.3179(3) -0.2846(2) 0.0795(13) Uani 1 1 d . . .
H43 H 0.4657 0.3504 -0.3229 0.095 Uiso 1 1 calc R . .
C44 C 0.4266(4) 0.3027(2) -0.23712(18) 0.0655(11) Uani 1 1 d . . .
H44 H 0.3522 0.3246 -0.2435 0.079 Uiso 1 1 calc R . .
C45 C 0.2346(3) 0.46299(18) 0.05712(17) 0.0458(8) Uani 1 1 d . . .
C46 C 0.1687(4) 0.51060(19) 0.00631(19) 0.0654(11) Uani 1 1 d . . .
H46 H 0.1257 0.4905 -0.0369 0.078 Uiso 1 1 calc R . .
C47 C 0.1646(4) 0.5870(2) 0.0176(2) 0.0780(13) Uani 1 1 d . . .
H47 H 0.1192 0.6177 -0.0180 0.094 Uiso 1 1 calc R . .
C48 C 0.2255(4) 0.6181(2) 0.0797(2) 0.0703(12) Uani 1 1 d . . .
H48 H 0.2227 0.6700 0.0869 0.084 Uiso 1 1 calc R . .
C49 C 0.2905(4) 0.5731(2) 0.1314(2) 0.0709(12) Uani 1 1 d . . .
H49 H 0.3330 0.5945 0.1741 0.085 Uiso 1 1 calc R . .
C50 C 0.2951(3) 0.4951(2) 0.12162(19) 0.0605(10) Uani 1 1 d . . .
H50 H 0.3384 0.4647 0.1582 0.073 Uiso 1 1 calc R . .
C51 C 0.2638(5) 0.9669(3) 0.3043(3) 0.1171(19) Uani 1 1 d . . .
H51A H 0.2265 0.9773 0.2544 0.140 Uiso 1 1 calc R . .
H51B H 0.2538 1.0114 0.3316 0.140 Uiso 1 1 calc R . .
H24 H 0.225(3) 0.2316(18) 0.0632(16) 0.059(11) Uiso 1 1 d D . .
H22 H 0.299(3) 0.1521(16) -0.0439(14) 0.050(10) Uiso 1 1 d D . .

loop_
_atom_site_aniso_label
_atom_site_aniso_U_11
_atom_site_aniso_U_22
_atom_site_aniso_U_33
_atom_site_aniso_U_23
_atom_site_aniso_U_13
_atom_site_aniso_U_12
Cl1 0.1048(15) 0.196(2) 0.331(5) -0.166(3) 0.079(2) -0.0234(14)
Cl2 0.1546(16) 0.1349(13) 0.1070(11) 0.0253(9) 0.0390(10) -0.0042(11)
N2 0.088(2) 0.0517(18) 0.0519(17) 0.0156(14) 0.0281(17) 0.0137(16)
N22 0.0539(18) 0.0411(16) 0.0396(15) -0.0059(12) 0.0194(13) -0.0044(13)
N23 0.0510(17) 0.0355(14) 0.0433(14) 0.0056(11) 0.0201(12) -0.0008(12)
N24 0.0588(19) 0.0361(15) 0.0472(15) 0.0004(12) 0.0286(14) -0.0002(13)
O1 0.0690(18) 0.0598(16) 0.0608(15) 0.0046(12) 0.0172(13) 0.0182(13)
O2 0.0712(17) 0.0558(15) 0.0454(13) 0.0000(11) 0.0055(12) 0.0060(12)
C1 0.060(2) 0.0381(17) 0.0458(18) 0.0104(14) 0.0225(16) -0.0003(15)
C3 0.071(3) 0.0403(18) 0.0491(19) 0.0108(15) 0.0233(17) 0.0139(17)
C4 0.054(2) 0.0380(17) 0.0462(18) 0.0029(14) 0.0175(15) -0.0005(15)
C5 0.047(2) 0.0363(17) 0.0424(17) -0.0019(13) 0.0126(14) -0.0014(14)
C6 0.050(2) 0.0385(18) 0.0449(17) -0.0054(14) 0.0157(15) -0.0043(15)
C7 0.070(2) 0.0463(19) 0.0468(19) -0.0126(15) 0.0233(17) -0.0070(17)
C8 0.072(3) 0.059(2) 0.0455(19) -0.0075(16) 0.0277(18) -0.0113(18)
C9 0.051(2) 0.0478(19) 0.0360(16) -0.0011(14) 0.0153(14) -0.0062(15)
C10 0.046(2) 0.0455(18) 0.0396(16) 0.0057(14) 0.0146(14) -0.0020(15)
C11 0.046(2) 0.0422(18) 0.0426(17) 0.0102(14) 0.0175(14) 0.0018(14)
C12 0.060(2) 0.0462(19) 0.055(2) 0.0056(16) 0.0284(17) -0.0067(16)
C13 0.065(2) 0.0370(18) 0.063(2) 0.0038(16) 0.0287(18) -0.0058(16)
C14 0.048(2) 0.0384(17) 0.0441(17) 0.0039(14) 0.0166(15) -0.0006(14)
C15 0.048(2) 0.0375(17) 0.0443(17) 0.0019(14) 0.0150(15) -0.0015(14)
C16 0.046(2) 0.0362(17) 0.0462(17) 0.0011(14) 0.0161(15) 0.0015(14)
C17 0.067(2) 0.0413(18) 0.056(2) -0.0006(16) 0.0286(18) 0.0050(17)
C18 0.063(2) 0.048(2) 0.0525(19) 0.0009(16) 0.0328(17) 0.0015(17)
C19 0.047(2) 0.0450(18) 0.0433(17) 0.0013(14) 0.0211(15) -0.0026(15)
C20 0.053(2) 0.0430(18) 0.0385(16) 0.0041(14) 0.0204(15) -0.0011(15)
C21 0.054(2) 0.0367(17) 0.0453(18) 0.0052(13) 0.0220(15) -0.0010(15)
C25 0.046(2) 0.0378(18) 0.0472(19) 0.0087(14) 0.0187(15) -0.0051(15)
C26 0.106(4) 0.082(3) 0.052(2) 0.006(2) -0.005(2) 0.007(3)
C27 0.051(2) 0.0406(17) 0.0402(17) 0.0070(14) 0.0194(15) 0.0007(15)
C28 0.057(2) 0.055(2) 0.0435(18) 0.0006(15) 0.0160(16) -0.0035(17)
C29 0.069(3) 0.074(3) 0.0426(19) 0.0025(18) 0.0222(18) 0.007(2)
C30 0.068(3) 0.077(3) 0.054(2) 0.021(2) 0.0336(19) 0.004(2)
C31 0.065(3) 0.064(2) 0.066(2) 0.0220(19) 0.026(2) -0.0067(19)
C32 0.065(2) 0.049(2) 0.0452(18) 0.0083(15) 0.0165(16) -0.0066(17)
C33 0.056(2) 0.0412(18) 0.0349(16) -0.0017(13) 0.0087(14) -0.0001(16)
C34 0.056(2) 0.044(2) 0.055(2) 0.0074(15) 0.0138(17) 0.0013(16)
C35 0.079(3) 0.043(2) 0.067(2) 0.0083(17) 0.012(2) -0.007(2)
C36 0.092(3) 0.039(2) 0.050(2) 0.0020(16) 0.007(2) 0.009(2)
C37 0.065(3) 0.057(2) 0.0430(19) -0.0058(16) 0.0088(17) 0.021(2)
C38 0.052(2) 0.051(2) 0.0435(18) -0.0076(15) 0.0110(16) 0.0014(16)
C39 0.055(2) 0.0466(19) 0.0412(17) 0.0001(14) 0.0204(15) -0.0086(16)
C40 0.069(3) 0.053(2) 0.056(2) -0.0032(17) 0.0309(18) 0.0014(18)
C41 0.071(3) 0.073(3) 0.072(3) -0.014(2) 0.040(2) -0.003(2)
C42 0.084(3) 0.101(3) 0.060(3) -0.016(2) 0.045(2) -0.022(3)
C43 0.088(4) 0.109(4) 0.043(2) 0.015(2) 0.020(2) -0.025(3)
C44 0.060(3) 0.089(3) 0.049(2) 0.015(2) 0.0163(18) -0.009(2)
C45 0.054(2) 0.0426(18) 0.0457(18) 0.0000(14) 0.0227(16) -0.0076(15)
C46 0.098(3) 0.040(2) 0.052(2) 0.0026(17) 0.007(2) -0.0062(19)
C47 0.118(4) 0.043(2) 0.071(3) 0.012(2) 0.019(3) 0.004(2)
C48 0.099(3) 0.042(2) 0.080(3) -0.004(2) 0.041(3) -0.014(2)
C49 0.077(3) 0.066(3) 0.073(3) -0.030(2) 0.024(2) -0.021(2)
C50 0.065(3) 0.058(2) 0.057(2) -0.0086(18) 0.0113(19) -0.0031(19)
C51 0.118(5) 0.113(4) 0.112(4) -0.014(3) 0.014(4) -0.013(4)

loop_
_atom_type_symbol
_atom_type_description
_atom_type_scat_dispersion_real
_atom_type_scat_dispersion_imag
_atom_type_scat_source
C C 0.0033 0.0016 'International Tables Vol C Tables 4.2.6.8 and 6.1.1.4'
H H 0.0000 0.0000 'International Tables Vol C Tables 4.2.6.8 and 6.1.1.4'
N N 0.0061 0.0033 'International Tables Vol C Tables 4.2.6.8 and 6.1.1.4'
O O 0.0106 0.0060 'International Tables Vol C Tables 4.2.6.8 and 6.1.1.4'
Cl Cl 0.1484 0.1585 'International Tables Vol C Tables 4.2.6.8 and 6.1.1.4'

loop_
_geom_angle_atom_site_label_1
_geom_angle_atom_site_label_2
_geom_angle_atom_site_label_3
_geom_angle
_geom_angle_site_symmetry_1
_geom_angle_site_symmetry_3
_geom_angle_publ_flag
C3 N2 C1 107.6(3) . . ?
C9 N22 C6 111.8(3) . . ?
C9 N22 H22 122(2) . . ?
C6 N22 H22 126(2) . . ?
C14 N23 C11 105.4(2) . . ?
C16 N24 C19 111.9(3) . . ?
C16 N24 H24 124(3) . . ?
C19 N24 H24 124(3) . . ?
C25 O2 C26 115.8(3) . . ?
C20 C1 N2 118.8(3) . . ?
C20 C1 C21 131.6(3) . . ?
N2 C1 C21 109.3(3) . . ?
N2 C3 C4 112.4(3) . . ?
N2 C3 H3 123.8 . . ?
C4 C3 H3 123.8 . . ?
C5 C4 C21 132.5(3) . . ?
C5 C4 C3 121.8(3) . . ?
C21 C4 C3 105.0(3) . . ?
C6 C5 C4 122.9(3) . . ?
C6 C5 C33 119.6(3) . . ?
C4 C5 C33 117.3(3) . . ?
N22 C6 C5 125.3(3) . . ?
N22 C6 C7 105.0(3) . . ?
C5 C6 C7 129.5(3) . . ?
C8 C7 C6 108.9(3) . . ?
C8 C7 H7 125.5 . . ?
C6 C7 H7 125.5 . . ?
C7 C8 C9 108.2(3) . . ?
C7 C8 H8 125.9 . . ?
C9 C8 H8 125.9 . . ?
N22 C9 C10 125.2(3) . . ?
N22 C9 C8 105.9(3) . . ?
C10 C9 C8 128.8(3) . . ?
C11 C10 C9 125.5(3) . . ?
C11 C10 C39 119.1(3) . . ?
C9 C10 C39 115.3(3) . . ?
N23 C11 C10 126.7(3) . . ?
N23 C11 C12 110.4(3) . . ?
C10 C11 C12 122.9(3) . . ?
C13 C12 C11 107.2(3) . . ?
C13 C12 H12 126.4 . . ?
C11 C12 H12 126.4 . . ?
C12 C13 C14 106.7(3) . . ?
C12 C13 H13 126.6 . . ?
C14 C13 H13 126.6 . . ?
N23 C14 C15 128.2(3) . . ?
N23 C14 C13 110.2(3) . . ?
C15 C14 C13 121.5(3) . . ?
C16 C15 C14 125.6(3) . . ?
C16 C15 C45 116.5(3) . . ?
C14 C15 C45 117.9(3) . . ?
N24 C16 C15 126.0(3) . . ?
N24 C16 C17 105.7(3) . . ?
C15 C16 C17 128.3(3) . . ?
C18 C17 C16 108.6(3) . . ?
C18 C17 H17 125.7 . . ?
C16 C17 H17 125.7 . . ?
C17 C18 C19 108.7(3) . . ?
C17 C18 H18 125.6 . . ?
C19 C18 H18 125.6 . . ?
N24 C19 C20 125.0(3) . . ?
N24 C19 C18 105.0(3) . . ?
C20 C19 C18 130.0(3) . . ?
C19 C20 C1 121.7(3) . . ?
C19 C20 C27 119.4(3) . . ?
C1 C20 C27 118.7(3) . . ?
C4 C21 C1 105.6(3) . . ?
C4 C21 C25 126.2(3) . . ?
C1 C21 C25 123.2(3) . . ?
O1 C25 O2 122.3(3) . . ?
O1 C25 C21 125.8(3) . . ?
O2 C25 C21 111.8(3) . . ?
O2 C26 H26A 109.5 . . ?
O2 C26 H26B 109.5 . . ?
H26A C26 H26B 109.5 . . ?
O2 C26 H26C 109.5 . . ?
H26A C26 H26C 109.5 . . ?
H26B C26 H26C 109.5 . . ?
C32 C27 C28 117.9(3) . . ?
C32 C27 C20 120.0(3) . . ?
C28 C27 C20 122.1(3) . . ?
C29 C28 C27 120.2(3) . . ?
C29 C28 H28 119.9 . . ?
C27 C28 H28 119.9 . . ?
C30 C29 C28 120.8(3) . . ?
C30 C29 H29 119.6 . . ?
C28 C29 H29 119.6 . . ?
C29 C30 C31 119.4(3) . . ?
C29 C30 H30 120.3 . . ?
C31 C30 H30 120.3 . . ?
C32 C31 C30 120.2(4) . . ?
C32 C31 H31 119.9 . . ?
C30 C31 H31 119.9 . . ?
C31 C32 C27 121.6(3) . . ?
C31 C32 H32 119.2 . . ?
C27 C32 H32 119.2 . . ?
C34 C33 C38 118.5(3) . . ?
C34 C33 C5 119.6(3) . . ?
C38 C33 C5 121.9(3) . . ?
C35 C34 C33 120.9(4) . . ?
C35 C34 H34 119.5 . . ?
C33 C34 H34 119.5 . . ?
C36 C35 C34 119.8(4) . . ?
C36 C35 H35 120.1 . . ?
C34 C35 H35 120.1 . . ?
C35 C36 C37 119.8(3) . . ?
C35 C36 H36 120.1 . . ?
C37 C36 H36 120.1 . . ?
C38 C37 C36 121.4(4) . . ?
C38 C37 H37 119.3 . . ?
C36 C37 H37 119.3 . . ?
C37 C38 C33 119.6(3) . . ?
C37 C38 H38 120.2 . . ?
C33 C38 H38 120.2 . . ?
C40 C39 C44 118.1(3) . . ?
C40 C39 C10 120.6(3) . . ?
C44 C39 C10 121.2(3) . . ?
C41 C40 C39 121.3(4) . . ?
C41 C40 H40 119.4 . . ?
C39 C40 H40 119.4 . . ?
C40 C41 C42 120.8(4) . . ?
C40 C41 H41 119.6 . . ?
C42 C41 H41 119.6 . . ?
C43 C42 C41 119.3(4) . . ?
C43 C42 H42 120.4 . . ?
C41 C42 H42 120.4 . . ?
C42 C43 C44 121.2(4) . . ?
C42 C43 H43 119.4 . . ?
C44 C43 H43 119.4 . . ?
C43 C44 C39 119.3(4) . . ?
C43 C44 H44 120.4 . . ?
C39 C44 H44 120.4 . . ?
C46 C45 C50 117.3(3) . . ?
C46 C45 C15 122.1(3) . . ?
C50 C45 C15 120.7(3) . . ?
C47 C46 C45 121.7(3) . . ?
C47 C46 H46 119.1 . . ?
C45 C46 H46 119.1 . . ?
C48 C47 C46 120.8(4) . . ?
C48 C47 H47 119.6 . . ?
C46 C47 H47 119.6 . . ?
C47 C48 C49 119.4(4) . . ?
C47 C48 H48 120.3 . . ?
C49 C48 H48 120.3 . . ?
C48 C49 C50 121.0(4) . . ?
C48 C49 H49 119.5 . . ?
C50 C49 H49 119.5 . . ?
C45 C50 C49 119.8(4) . . ?
C45 C50 H50 120.1 . . ?
C49 C50 H50 120.1 . . ?
Cl1 C51 Cl2 115.0(4) . . ?
Cl1 C51 H51A 108.5 . . ?
Cl2 C51 H51A 108.5 . . ?
Cl1 C51 H51B 108.5 . . ?
Cl2 C51 H51B 108.5 . . ?
H51A C51 H51B 107.5 . . ?

loop_
_geom_bond_atom_site_label_1
_geom_bond_atom_site_label_2
_geom_bond_distance
_geom_bond_site_symmetry_2
_geom_bond_publ_flag
Cl1 C51 1.658(6) . ?
Cl2 C51 1.724(6) . ?
N2 C3 1.298(4) . ?
N2 C1 1.407(4) . ?
N22 C9 1.363(4) . ?
N22 C6 1.369(4) . ?
N22 H22 0.823(18) . ?
N23 C14 1.363(4) . ?
N23 C11 1.378(4) . ?
N24 C16 1.347(4) . ?
N24 C19 1.374(4) . ?
N24 H24 0.800(18) . ?
O1 C25 1.201(4) . ?
O2 C25 1.333(4) . ?
O2 C26 1.436(4) . ?
C1 C20 1.406(4) . ?
C1 C21 1.427(4) . ?
C3 C4 1.439(4) . ?
C3 H3 0.9300 . ?
C4 C5 1.419(4) . ?
C4 C21 1.426(4) . ?
C5 C6 1.394(4) . ?
C5 C33 1.490(4) . ?
C6 C7 1.419(4) . ?
C7 C8 1.361(5) . ?
C7 H7 0.9300 . ?
C8 C9 1.412(4) . ?
C8 H8 0.9300 . ?
C9 C10 1.404(4) . ?
C10 C11 1.404(4) . ?
C10 C39 1.499(4) . ?
C11 C12 1.435(4) . ?
C12 C13 1.337(5) . ?
C12 H12 0.9300 . ?
C13 C14 1.453(4) . ?
C13 H13 0.9300 . ?
C14 C15 1.411(4) . ?
C15 C16 1.401(4) . ?
C15 C45 1.490(4) . ?
C16 C17 1.428(4) . ?
C17 C18 1.341(4) . ?
C17 H17 0.9300 . ?
C18 C19 1.426(4) . ?
C18 H18 0.9300 . ?
C19 C20 1.394(4) . ?
C20 C27 1.487(4) . ?
C21 C25 1.482(4) . ?
C26 H26A 0.9600 . ?
C26 H26B 0.9600 . ?
C26 H26C 0.9600 . ?
C27 C32 1.380(5) . ?
C27 C28 1.397(4) . ?
C28 C29 1.394(5) . ?
C28 H28 0.9300 . ?
C29 C30 1.364(5) . ?
C29 H29 0.9300 . ?
C30 C31 1.383(5) . ?
C30 H30 0.9300 . ?
C31 C32 1.376(5) . ?
C31 H31 0.9300 . ?
C32 H32 0.9300 . ?
C33 C34 1.385(5) . ?
C33 C38 1.396(5) . ?
C34 C35 1.384(5) . ?
C34 H34 0.9300 . ?
C35 C36 1.356(6) . ?
C35 H35 0.9300 . ?
C36 C37 1.379(5) . ?
C36 H36 0.9300 . ?
C37 C38 1.361(5) . ?
C37 H37 0.9300 . ?
C38 H38 0.9300 . ?
C39 C40 1.375(5) . ?
C39 C44 1.404(5) . ?
C40 C41 1.362(5) . ?
C40 H40 0.9300 . ?
C41 C42 1.364(6) . ?
C41 H41 0.9300 . ?
C42 C43 1.362(6) . ?
C42 H42 0.9300 . ?
C43 C44 1.381(5) . ?
C43 H43 0.9300 . ?
C44 H44 0.9300 . ?
C45 C46 1.373(5) . ?
C45 C50 1.390(5) . ?
C46 C47 1.369(5) . ?
C46 H46 0.9300 . ?
C47 C48 1.348(6) . ?
C47 H47 0.9300 . ?
C48 C49 1.351(6) . ?
C48 H48 0.9300 . ?
C49 C50 1.394(5) . ?
C49 H49 0.9300 . ?
C50 H50 0.9300 . ?
C51 H51A 0.9700 . ?
C51 H51B 0.9700 . ?

loop_
_geom_hbond_atom_site_label_D
_geom_hbond_atom_site_label_H
_geom_hbond_atom_site_label_A
_geom_hbond_distance_DH
_geom_hbond_distance_HA
_geom_hbond_distance_DA
_geom_hbond_angle_DHA
_geom_hbond_site_symmetry_A
N24 H24 N23 0.800(18) 2.49(3) 2.996(4) 123(3) .
N22 H22 N23 0.823(18) 2.36(3) 2.926(4) 127(3) .

loop_
_geom_torsion_atom_site_label_1
_geom_torsion_atom_site_label_2
_geom_torsion_atom_site_label_3
_geom_torsion_atom_site_label_4
_geom_torsion
_geom_torsion_site_symmetry_1
_geom_torsion_site_symmetry_2
_geom_torsion_site_symmetry_3
_geom_torsion_site_symmetry_4
_geom_torsion_publ_flag
C3 N2 C1 C20 -172.7(3) . . . . ?
C3 N2 C1 C21 2.1(4) . . . . ?
C1 N2 C3 C4 -0.6(4) . . . . ?
N2 C3 C4 C5 170.1(3) . . . . ?
N2 C3 C4 C21 -1.1(4) . . . . ?
C21 C4 C5 C6 23.6(6) . . . . ?
C3 C4 C5 C6 -144.9(3) . . . . ?
C21 C4 C5 C33 -160.5(3) . . . . ?
C3 C4 C5 C33 31.1(4) . . . . ?
C9 N22 C6 C5 173.5(3) . . . . ?
C9 N22 C6 C7 -2.3(4) . . . . ?
C4 C5 C6 N22 11.5(5) . . . . ?
C33 C5 C6 N22 -164.4(3) . . . . ?
C4 C5 C6 C7 -173.8(3) . . . . ?
C33 C5 C6 C7 10.4(5) . . . . ?
N22 C6 C7 C8 1.2(4) . . . . ?
C5 C6 C7 C8 -174.4(3) . . . . ?
C6 C7 C8 C9 0.2(4) . . . . ?
C6 N22 C9 C10 -174.7(3) . . . . ?
C6 N22 C9 C8 2.5(4) . . . . ?
C7 C8 C9 N22 -1.6(4) . . . . ?
C7 C8 C9 C10 175.4(3) . . . . ?
N22 C9 C10 C11 -5.1(5) . . . . ?
C8 C9 C10 C11 178.3(3) . . . . ?
N22 C9 C10 C39 170.7(3) . . . . ?
C8 C9 C10 C39 -5.8(5) . . . . ?
C14 N23 C11 C10 -177.2(3) . . . . ?
C14 N23 C11 C12 2.0(3) . . . . ?
C9 C10 C11 N23 -6.7(5) . . . . ?
C39 C10 C11 N23 177.6(3) . . . . ?
C9 C10 C11 C12 174.2(3) . . . . ?
C39 C10 C11 C12 -1.5(5) . . . . ?
N23 C11 C12 C13 -1.4(4) . . . . ?
C10 C11 C12 C13 177.8(3) . . . . ?
C11 C12 C13 C14 0.3(4) . . . . ?
C11 N23 C14 C15 177.5(3) . . . . ?
C11 N23 C14 C13 -1.8(3) . . . . ?
C12 C13 C14 N23 0.9(4) . . . . ?
C12 C13 C14 C15 -178.4(3) . . . . ?
N23 C14 C15 C16 9.6(5) . . . . ?
C13 C14 C15 C16 -171.2(3) . . . . ?
N23 C14 C15 C45 -169.8(3) . . . . ?
C13 C14 C15 C45 9.4(5) . . . . ?
C19 N24 C16 C15 -179.4(3) . . . . ?
C19 N24 C16 C17 0.3(4) . . . . ?
C14 C15 C16 N24 6.8(5) . . . . ?
C45 C15 C16 N24 -173.9(3) . . . . ?
C14 C15 C16 C17 -172.8(3) . . . . ?
C45 C15 C16 C17 6.5(5) . . . . ?
N24 C16 C17 C18 -0.1(4) . . . . ?
C15 C16 C17 C18 179.5(3) . . . . ?
C16 C17 C18 C19 -0.1(4) . . . . ?
C16 N24 C19 C20 -179.0(3) . . . . ?
C16 N24 C19 C18 -0.4(4) . . . . ?
C17 C18 C19 N24 0.3(4) . . . . ?
C17 C18 C19 C20 178.8(3) . . . . ?
N24 C19 C20 C1 -12.4(5) . . . . ?
C18 C19 C20 C1 169.4(3) . . . . ?
N24 C19 C20 C27 163.3(3) . . . . ?
C18 C19 C20 C27 -14.9(5) . . . . ?
N2 C1 C20 C19 144.2(3) . . . . ?
C21 C1 C20 C19 -29.3(6) . . . . ?
N2 C1 C20 C27 -31.6(5) . . . . ?
C21 C1 C20 C27 154.9(3) . . . . ?
C5 C4 C21 C1 -167.5(3) . . . . ?
C3 C4 C21 C1 2.3(4) . . . . ?
C5 C4 C21 C25 37.1(6) . . . . ?
C3 C4 C21 C25 -153.0(3) . . . . ?
C20 C1 C21 C4 171.2(4) . . . . ?
N2 C1 C21 C4 -2.8(4) . . . . ?
C20 C1 C21 C25 -32.6(6) . . . . ?
N2 C1 C21 C25 153.5(3) . . . . ?
C26 O2 C25 O1 1.9(5) . . . . ?
C26 O2 C25 C21 179.6(3) . . . . ?
C4 C21 C25 O1 174.1(3) . . . . ?
C1 C21 C25 O1 22.8(5) . . . . ?
C4 C21 C25 O2 -3.6(4) . . . . ?
C1 C21 C25 O2 -154.8(3) . . . . ?
C19 C20 C27 C32 139.5(3) . . . . ?
C1 C20 C27 C32 -44.6(5) . . . . ?
C19 C20 C27 C28 -41.1(5) . . . . ?
C1 C20 C27 C28 134.8(3) . . . . ?
C32 C27 C28 C29 0.6(5) . . . . ?
C20 C27 C28 C29 -178.9(3) . . . . ?
C27 C28 C29 C30 -0.9(5) . . . . ?
C28 C29 C30 C31 0.8(6) . . . . ?
C29 C30 C31 C32 -0.3(6) . . . . ?
C30 C31 C32 C27 0.0(6) . . . . ?
C28 C27 C32 C31 -0.2(5) . . . . ?
C20 C27 C32 C31 179.3(3) . . . . ?
C6 C5 C33 C34 -135.5(3) . . . . ?
C4 C5 C33 C34 48.4(4) . . . . ?
C6 C5 C33 C38 47.0(4) . . . . ?
C4 C5 C33 C38 -129.1(3) . . . . ?
C38 C33 C34 C35 -0.6(5) . . . . ?
C5 C33 C34 C35 -178.2(3) . . . . ?
C33 C34 C35 C36 0.1(5) . . . . ?
C34 C35 C36 C37 -0.2(5) . . . . ?
C35 C36 C37 C38 0.6(5) . . . . ?
C36 C37 C38 C33 -1.1(5) . . . . ?
C34 C33 C38 C37 1.1(5) . . . . ?
C5 C33 C38 C37 178.6(3) . . . . ?
C11 C10 C39 C40 113.3(4) . . . . ?
C9 C10 C39 C40 -62.9(4) . . . . ?
C11 C10 C39 C44 -66.4(4) . . . . ?
C9 C10 C39 C44 117.4(4) . . . . ?
C44 C39 C40 C41 -1.0(5) . . . . ?
C10 C39 C40 C41 179.3(3) . . . . ?
C39 C40 C41 C42 -0.8(6) . . . . ?
C40 C41 C42 C43 2.2(6) . . . . ?
C41 C42 C43 C44 -2.0(7) . . . . ?
C42 C43 C44 C39 0.3(6) . . . . ?
C40 C39 C44 C43 1.2(5) . . . . ?
C10 C39 C44 C43 -179.1(3) . . . . ?
C16 C15 C45 C46 -110.1(4) . . . . ?
C14 C15 C45 C46 69.3(4) . . . . ?
C16 C15 C45 C50 69.7(4) . . . . ?
C14 C15 C45 C50 -110.9(4) . . . . ?
C50 C45 C46 C47 1.6(6) . . . . ?
C15 C45 C46 C47 -178.6(4) . . . . ?
C45 C46 C47 C48 -0.2(7) . . . . ?
C46 C47 C48 C49 -0.4(7) . . . . ?
C47 C48 C49 C50 -0.4(6) . . . . ?
C46 C45 C50 C49 -2.4(5) . . . . ?
C15 C45 C50 C49 177.8(3) . . . . ?
C48 C49 C50 C45 1.8(6) . . . . ?

loop_
_cod_related_entry_id
_cod_related_entry_database
_cod_related_entry_code
1 ChemSpider 30653131
